data_4320127
loop_
_publ_author_name
'Xin-Min Gan'
'Eileen N. Duesler'
'Robert T. Paine'

_publ_contact_author 'Robert T. Paine'
_publ_contact_author_email rtpaine@unm.edu
_publ_contact_author_fax 1.505.277.2609
_publ_contact_author_phone 1.505.277.1661
_publ_section_title
;
 Synthesis and Coordination Properties of New Bis(phosphinomethyl)pyridine
 N,P,P'-Trioxides
;
_journal_name_full 'Inorganic Chemistry'
_journal_page_first 4420
_journal_page_last 4427
_journal_paper_doi 10.1021/ic0103493
_journal_volume 40
_journal_year 2001
_chemical_formula_sum 'C33 H31 N4 Nd O12 P2'
_chemical_formula_weight 881.80
_chemical_name_systematic
;
 ?
;
_space_group_IT_number 33
_symmetry_cell_setting orthorhombic
_symmetry_space_group_name_Hall 'P 2c -2n'
_symmetry_space_group_name_H-M 'P n a 21'
_atom_sites_solution_hydrogens geom
_atom_sites_solution_primary 'Patterson map interpretation'
_atom_sites_solution_secondary difmap
_audit_creation_method SHELXL
_cell_angle_alpha 90.00
_cell_angle_beta 90.00
_cell_angle_gamma 90.00
_cell_formula_units_Z 4
_cell_length_a 24.766(7)
_cell_length_b 13.696(3)
_cell_length_c 10.532(2)
_cell_measurement_reflns_used 68
_cell_measurement_temperature 293(2)
_cell_measurement_theta_max 19.73
_cell_measurement_theta_min 1.65
_cell_volume 3572.4(14)
_computing_cell_refinement 'Siemens XSCANS, 1991'
_computing_data_collection 'Siemens XSCANS, 1991'
_computing_data_reduction 'Siemens XSCANS, 1991'
_computing_molecular_graphics 'Siemens SHELXTL Version 5, 1994'
_computing_publication_material 'Siemens SHELXTL Version 5, 1994'
_computing_structure_refinement 'Siemens SHELXTL Version 5, 1994'
_computing_structure_solution 'Siemens SHELXTL Version 5, 1994'
_diffrn_ambient_temperature 293(2)
_diffrn_measurement_device 'Siemens P4'
_diffrn_measurement_method '\w scans'
_diffrn_radiation_monochromator graphite
_diffrn_radiation_source 'normal-focus sealed tube'
_diffrn_radiation_type MoK\a
_diffrn_radiation_wavelength 0.71073
_diffrn_reflns_av_R_equivalents 0.0227
_diffrn_reflns_av_sigmaI/netI 0.0513
_diffrn_reflns_limit_h_max 32
_diffrn_reflns_limit_h_min -32
_diffrn_reflns_limit_k_max 17
_diffrn_reflns_limit_k_min -17
_diffrn_reflns_limit_l_max 13
_diffrn_reflns_limit_l_min -13
_diffrn_reflns_number 8648
_diffrn_reflns_theta_max 27.49
_diffrn_reflns_theta_min 1.64
_diffrn_standards_decay_% 0.00
_diffrn_standards_interval_count 97
_diffrn_standards_number 3
_exptl_absorpt_coefficient_mu 1.611
_exptl_absorpt_correction_T_max 0.958
_exptl_absorpt_correction_T_min 0.828
_exptl_absorpt_correction_type 'empirical via \y scans'
_exptl_crystal_colour 'pale blue'
_exptl_crystal_density_diffrn 1.640
_exptl_crystal_density_method none
_exptl_crystal_description 'irregular chip'
_exptl_crystal_F_000 1772
_exptl_crystal_size_max 0.460
_exptl_crystal_size_mid 0.391
_exptl_crystal_size_min 0.253
_refine_diff_density_max 0.735
_refine_diff_density_min -0.562
_refine_diff_density_rms 0.067
_refine_ls_abs_structure_details 'Flack H D (1983), Acta Cryst. A39, 876-881'
_refine_ls_abs_structure_Flack -0.023(9)
_refine_ls_extinction_method none
_refine_ls_goodness_of_fit_all 1.003
_refine_ls_goodness_of_fit_obs 1.108
_refine_ls_hydrogen_treatment
;
 idealized positions [Riding model] with isotropic U's
 set to 1.25 U(equiv) of parent atom.
;
_refine_ls_matrix_type full
_refine_ls_number_parameters 468
_refine_ls_number_reflns 8195
_refine_ls_number_restraints 0
_refine_ls_restrained_S_all 1.003
_refine_ls_restrained_S_obs 1.108
_refine_ls_R_factor_all 0.0407
_refine_ls_R_factor_obs 0.0307
_refine_ls_shift/esd_max -0.002
_refine_ls_shift/esd_mean 0.000
_refine_ls_structure_factor_coef Fsqd
_refine_ls_weighting_details 'w=1/[\s^2^(Fo^2^)+(0.0200P)^2^+0.0000P] where P=(Fo^2^+2Fc^2^)/3'
_refine_ls_weighting_scheme calc
_refine_ls_wR_factor_all 0.0638
_refine_ls_wR_factor_obs 0.0625
_reflns_number_observed 6553
_reflns_number_total 8195
_reflns_observed_criterion >2sigma(I)
_cod_data_source_file ic0103493_4.cif
_cod_data_source_block rtp97c
_cod_depositor_comments
;
The following automatic conversions were performed:

'_refine_ls_weighting_scheme' value 'calc
w=1/[\s^2^(Fo^2^)+(0.0200P)^2^+0.0000P] where P=(Fo^2^+2Fc^2^)/3' was
changed to 'calc'. New tag '_refine_ls_weighting_details' was
created. The value of the new tag was set to
'w=1/[\s^2^(Fo^2^)+(0.0200P)^2^+0.0000P] where P=(Fo^2^+2Fc^2^)/3'.

Automatic conversion script
Id: cif_fix_values 3143 2015-03-26 13:38:13Z robertas 
;
_cod_original_cell_volume 3572.1(15)
_cod_database_code 4320127

loop_
_symmetry_equiv_pos_as_xyz
'x, y, z'
'-x, -y, z+1/2'
'x+1/2, -y+1/2, z'
'-x+1/2, y+1/2, z+1/2'

loop_
_atom_site_aniso_label
_atom_site_aniso_U_11
_atom_site_aniso_U_22
_atom_site_aniso_U_33
_atom_site_aniso_U_23
_atom_site_aniso_U_13
_atom_site_aniso_U_12
Nd 0.03567(9) 0.02869(8) 0.02687(8) 0.0010(2) -0.0031(2) -0.00192(9)
P1 0.0393(6) 0.0258(4) 0.0349(5) -0.0009(4) -0.0026(5) -0.0039(4)
P2 0.0372(6) 0.0296(5) 0.0313(5) -0.0019(5) 0.0033(5) -0.0046(4)
O1 0.043(2) 0.036(2) 0.035(2) -0.0031(13) -0.0055(14) 0.0027(15)
O2 0.040(2) 0.036(2) 0.037(2) -0.0006(13) -0.0019(14) -0.0007(13)
O3 0.037(2) 0.0332(14) 0.041(2) 0.0008(13) 0.0036(14) -0.0025(13)
O4 0.050(2) 0.041(2) 0.051(2) 0.001(2) -0.016(2) 0.005(2)
O5 0.093(3) 0.042(2) 0.070(3) 0.006(2) -0.037(2) -0.003(2)
O6 0.087(3) 0.045(2) 0.071(2) 0.027(2) -0.024(2) -0.003(2)
O7 0.060(2) 0.058(2) 0.066(2) 0.010(2) 0.010(2) 0.020(2)
O8 0.060(2) 0.065(2) 0.065(2) 0.025(2) 0.020(2) 0.011(2)
O9 0.087(3) 0.124(4) 0.079(3) 0.006(3) 0.038(3) 0.032(3)
O10 0.068(3) 0.050(2) 0.048(2) -0.014(2) -0.001(2) -0.008(2)
O11 0.046(2) 0.063(2) 0.054(3) -0.015(2) -0.0026(15) -0.006(2)
O12 0.073(3) 0.077(3) 0.091(3) -0.015(2) -0.034(2) -0.025(2)
N1 0.033(2) 0.037(2) 0.031(2) -0.007(2) 0.0055(15) 0.003(2)
N2 0.048(2) 0.034(2) 0.038(2) -0.002(2) -0.008(2) 0.004(2)
N3 0.048(2) 0.066(3) 0.059(3) 0.008(2) 0.014(2) 0.004(2)
N4 0.047(2) 0.046(2) 0.049(2) 0.007(2) -0.016(2) -0.011(2)
C1 0.034(2) 0.038(2) 0.037(2) -0.010(2) 0.004(2) 0.004(2)
C2 0.052(2) 0.051(2) 0.035(2) -0.020(3) 0.006(3) -0.003(2)
C3 0.071(3) 0.060(3) 0.029(2) -0.009(2) 0.013(2) 0.000(3)
C4 0.062(3) 0.044(2) 0.030(3) -0.004(2) 0.015(3) -0.001(2)
C5 0.031(2) 0.034(2) 0.036(2) -0.008(2) 0.009(2) 0.001(2)
C6 0.040(2) 0.031(2) 0.042(2) -0.009(2) 0.000(2) 0.002(2)
C7 0.037(2) 0.035(2) 0.044(2) -0.002(2) 0.005(2) -0.008(2)
C8 0.039(2) 0.030(2) 0.038(2) -0.004(2) -0.004(2) -0.008(2)
C9 0.067(3) 0.032(2) 0.050(3) -0.006(2) -0.008(3) 0.003(2)
C10 0.090(4) 0.039(2) 0.072(5) 0.005(3) -0.022(4) 0.018(2)
C11 0.085(4) 0.051(3) 0.060(3) 0.011(3) -0.034(3) -0.006(3)
C12 0.083(4) 0.047(3) 0.053(3) -0.012(3) -0.021(3) -0.004(3)
C13 0.061(3) 0.033(2) 0.057(3) -0.007(2) -0.014(2) 0.000(2)
C14 0.048(3) 0.028(2) 0.047(3) 0.002(2) -0.005(2) -0.006(2)
C15 0.050(3) 0.024(2) 0.044(3) 0.009(2) -0.003(2) -0.005(2)
C16 0.063(3) 0.044(3) 0.038(2) 0.000(2) -0.010(2) -0.007(2)
C17 0.046(3) 0.057(3) 0.064(4) 0.003(3) -0.012(3) -0.011(3)
C18 0.052(3) 0.060(3) 0.071(5) 0.009(3) 0.011(3) 0.000(3)
C19 0.069(4) 0.067(3) 0.050(3) -0.007(3) 0.009(3) -0.003(3)
C20 0.057(3) 0.050(3) 0.055(4) -0.002(2) -0.006(2) -0.015(2)
C21 0.047(3) 0.029(2) 0.040(2) -0.001(2) 0.005(2) 0.000(2)
C22 0.046(3) 0.059(3) 0.050(3) 0.003(2) -0.003(2) -0.006(2)
C23 0.059(3) 0.100(4) 0.067(3) -0.003(6) -0.022(5) -0.006(3)
C24 0.097(5) 0.105(5) 0.051(4) 0.015(4) -0.022(4) -0.005(4)
C25 0.077(4) 0.082(5) 0.048(3) 0.023(3) 0.005(3) -0.006(4)
C26 0.053(3) 0.048(3) 0.046(3) 0.011(2) 0.002(3) -0.006(3)
C27 0.038(2) 0.036(2) 0.036(2) -0.004(2) 0.004(2) -0.003(2)
C28 0.045(3) 0.030(2) 0.033(2) -0.001(2) -0.002(2) -0.009(2)
C29 0.062(3) 0.044(3) 0.037(2) 0.000(2) -0.003(2) -0.007(2)
C30 0.060(3) 0.039(3) 0.071(4) -0.001(3) -0.010(3) 0.000(2)
C31 0.067(3) 0.042(2) 0.073(6) -0.022(3) -0.008(3) 0.010(2)
C32 0.084(4) 0.060(3) 0.044(3) -0.015(3) 0.014(3) -0.003(3)
C33 0.087(5) 0.036(3) 0.041(3) 0.001(2) 0.011(3) 0.000(3)

loop_
_atom_site_label
_atom_site_type_symbol
_atom_site_fract_x
_atom_site_fract_y
_atom_site_fract_z
_atom_site_U_iso_or_equiv
_atom_site_thermal_displace_type
_atom_site_occupancy
_atom_site_calc_flag
_atom_site_refinement_flags
_atom_site_disorder_group
Nd Nd 0.360599(7) 0.658200(12) 0.0000 0.03041(5) Uani 1 d . .
P1 P 0.43376(4) 0.81301(7) 0.22425(11) 0.0333(2) Uani 1 d . .
P2 P 0.31369(4) 0.46775(7) 0.21246(10) 0.0327(2) Uani 1 d . .
O1 O 0.30751(12) 0.7186(2) 0.1715(3) 0.0380(7) Uani 1 d . .
O2 O 0.42734(12) 0.7270(2) 0.1374(3) 0.0375(7) Uani 1 d . .
O3 O 0.35530(11) 0.5166(2) 0.1301(3) 0.0373(6) Uani 1 d . .
O4 O 0.31348(14) 0.7723(2) -0.1539(3) 0.0473(8) Uani 1 d . .
O5 O 0.3732(2) 0.8437(2) -0.0429(3) 0.0684(11) Uani 1 d . .
O6 O 0.3422(2) 0.9162(2) -0.2081(4) 0.0677(11) Uani 1 d . .
O7 O 0.43727(14) 0.5581(2) -0.0693(4) 0.0615(9) Uani 1 d . .
O8 O 0.4220(2) 0.6800(3) -0.1904(4) 0.0634(10) Uani 1 d . .
O9 O 0.4787(2) 0.5641(4) -0.2475(4) 0.097(2) Uani 1 d . .
O10 O 0.3214(2) 0.5477(2) -0.1732(3) 0.0553(9) Uani 1 d . .
O11 O 0.26356(13) 0.5991(2) -0.0382(3) 0.0546(10) Uani 1 d . .
O12 O 0.2380(2) 0.4994(3) -0.1859(4) 0.0802(13) Uani 1 d . .
N1 N 0.31420(13) 0.7073(2) 0.2966(3) 0.0337(7) Uani 1 d . .
N2 N 0.34371(15) 0.8463(3) -0.1373(3) 0.0399(8) Uani 1 d . .
N3 N 0.4471(2) 0.6003(3) -0.1724(4) 0.0576(11) Uani 1 d . .
N4 N 0.2728(2) 0.5478(3) -0.1347(4) 0.0473(10) Uani 1 d . .
C1 C 0.3429(2) 0.7772(3) 0.3621(4) 0.0365(9) Uani 1 d . .
C2 C 0.3487(2) 0.7662(3) 0.4910(7) 0.0460(11) Uani 1 d . .
H2 H 0.3676(2) 0.8130(3) 0.5369(7) 0.057 Uiso 1 calc R .
C3 C 0.3269(2) 0.6870(4) 0.5535(4) 0.0532(13) Uani 1 d . .
H3 H 0.3313(2) 0.6797(4) 0.6407(4) 0.066 Uiso 1 calc R .
C4 C 0.2984(2) 0.6190(3) 0.4843(5) 0.0456(11) Uani 1 d . .
H4 H 0.2833(2) 0.5654(3) 0.5252(5) 0.057 Uiso 1 calc R .
C5 C 0.2921(2) 0.6295(3) 0.3545(4) 0.0335(9) Uani 1 d . .
C6 C 0.3692(2) 0.8554(3) 0.2867(4) 0.0375(9) Uani 1 d . .
H6A H 0.3750(2) 0.9123(3) 0.3398(4) 0.047 Uiso 1 calc R .
H6B H 0.3458(2) 0.8742(3) 0.2170(4) 0.047 Uiso 1 calc R .
C7 C 0.2645(2) 0.5553(3) 0.2735(4) 0.0385(10) Uani 1 d . .
H7A H 0.2466(2) 0.5876(3) 0.2032(4) 0.048 Uiso 1 calc R .
H7B H 0.2374(2) 0.5213(3) 0.3230(4) 0.048 Uiso 1 calc R .
C8 C 0.4741(2) 0.7831(3) 0.3585(4) 0.0357(9) Uani 1 d . .
C9 C 0.4952(2) 0.6893(3) 0.3695(5) 0.0495(12) Uani 1 d . .
H9 H 0.4906(2) 0.6440(3) 0.3045(5) 0.062 Uiso 1 calc R .
C10 C 0.5230(2) 0.6644(3) 0.4783(6) 0.067(2) Uani 1 d . .
H10 H 0.5369(2) 0.6016(3) 0.4866(6) 0.084 Uiso 1 calc R .
C11 C 0.5307(2) 0.7304(4) 0.5743(5) 0.065(2) Uani 1 d . .
H11 H 0.5503(2) 0.7129(4) 0.6461(5) 0.081 Uiso 1 calc R .
C12 C 0.5093(2) 0.8228(4) 0.5641(6) 0.061(2) Uani 1 d . .
H12 H 0.5133(2) 0.8671(4) 0.6303(6) 0.076 Uiso 1 calc R .
C13 C 0.4819(2) 0.8493(3) 0.4561(5) 0.0504(13) Uani 1 d . .
H13 H 0.4685(2) 0.9125(3) 0.4484(5) 0.063 Uiso 1 calc R .
C14 C 0.4615(2) 0.9196(3) 0.1486(4) 0.0408(10) Uani 1 d . .
H14A H 0.4361(2) 0.9417(3) 0.0845(4) 0.051 Uiso 1 calc R .
H14B H 0.4646(2) 0.9709(3) 0.2116(4) 0.051 Uiso 1 calc R .
C15 C 0.5157(2) 0.9062(3) 0.0867(5) 0.0392(10) Uani 1 d . .
C16 C 0.5624(2) 0.9402(3) 0.1418(5) 0.0485(12) Uani 1 d . .
H16 H 0.5606(2) 0.9701(3) 0.2209(5) 0.061 Uiso 1 calc R .
C17 C 0.6119(2) 0.9310(4) 0.0820(6) 0.0560(14) Uani 1 d . .
H17 H 0.6432(2) 0.9539(4) 0.1208(6) 0.070 Uiso 1 calc R .
C18 C 0.6142(2) 0.8881(4) -0.0344(5) 0.061(2) Uani 1 d . .
H18 H 0.6473(2) 0.8821(4) -0.0753(5) 0.076 Uiso 1 calc R .
C19 C 0.5690(2) 0.8539(4) -0.0914(5) 0.0618(14) Uani 1 d . .
H19 H 0.5712(2) 0.8240(4) -0.1704(5) 0.077 Uiso 1 calc R .
C20 C 0.5199(2) 0.8635(4) -0.0328(4) 0.054(2) Uani 1 d . .
H20 H 0.4889(2) 0.8411(4) -0.0735(4) 0.068 Uiso 1 calc R .
C21 C 0.3441(2) 0.4173(3) 0.3517(4) 0.0388(10) Uani 1 d . .
C22 C 0.3969(2) 0.4420(4) 0.3809(5) 0.0517(12) Uani 1 d . .
H22 H 0.4182(2) 0.4750(4) 0.3221(5) 0.065 Uiso 1 calc R .
C23 C 0.4179(2) 0.4168(4) 0.5002(8) 0.0753(14) Uani 1 d . .
H23 H 0.4532(2) 0.4338(4) 0.5203(8) 0.094 Uiso 1 calc R .
C24 C 0.3877(3) 0.3683(5) 0.5862(6) 0.084(2) Uani 1 d . .
H24 H 0.4019(3) 0.3530(5) 0.6655(6) 0.106 Uiso 1 calc R .
C25 C 0.3357(3) 0.3416(5) 0.5558(6) 0.069(2) Uani 1 d . .
H25 H 0.3154(3) 0.3066(5) 0.6144(6) 0.086 Uiso 1 calc R .
C26 C 0.3133(2) 0.3654(4) 0.4401(5) 0.0493(14) Uani 1 d . .
H26 H 0.2780(2) 0.3473(4) 0.4211(5) 0.062 Uiso 1 calc R .
C27 C 0.2738(2) 0.3780(3) 0.1307(4) 0.0366(9) Uani 1 d . .
H27A H 0.2468(2) 0.3532(3) 0.1891(4) 0.046 Uiso 1 calc R .
H27B H 0.2549(2) 0.4101(3) 0.0618(4) 0.046 Uiso 1 calc R .
C28 C 0.3048(2) 0.2924(3) 0.0767(4) 0.0362(11) Uani 1 d . .
C29 C 0.3127(2) 0.2091(3) 0.1478(5) 0.0478(11) Uani 1 d . .
H29 H 0.3012(2) 0.2076(3) 0.2319(5) 0.060 Uiso 1 calc R .
C30 C 0.3375(2) 0.1280(4) 0.0962(6) 0.0566(14) Uani 1 d . .
H30 H 0.3417(2) 0.0718(4) 0.1449(6) 0.071 Uiso 1 calc R .
C31 C 0.3558(2) 0.1298(4) -0.0260(6) 0.061(2) Uani 1 d . .
H31 H 0.3734(2) 0.0757(4) -0.0597(6) 0.076 Uiso 1 calc R .
C32 C 0.3482(2) 0.2112(4) -0.0985(5) 0.063(2) Uani 1 d . .
H32 H 0.3599(2) 0.2120(4) -0.1824(5) 0.078 Uiso 1 calc R .
C33 C 0.3228(2) 0.2934(4) -0.0469(5) 0.055(2) Uani 1 d . .
H33 H 0.3181(2) 0.3490(4) -0.0964(5) 0.069 Uiso 1 calc R .

loop_
_atom_type_symbol
_atom_type_description
_atom_type_scat_dispersion_real
_atom_type_scat_dispersion_imag
_atom_type_scat_source
C C 0.0033 0.0016 'International Tables Vol C Tables 4.2.6.8 and 6.1.1.4'
H H 0.0000 0.0000 'International Tables Vol C Tables 4.2.6.8 and 6.1.1.4'
N N 0.0061 0.0033 'International Tables Vol C Tables 4.2.6.8 and 6.1.1.4'
O O 0.0106 0.0060 'International Tables Vol C Tables 4.2.6.8 and 6.1.1.4'
P P 0.1023 0.0942 'International Tables Vol C Tables 4.2.6.8 and 6.1.1.4'
Nd Nd -0.1943 3.0179 'International Tables Vol C Tables 4.2.6.8 and 6.1.1.4'

loop_
_geom_angle_atom_site_label_1
_geom_angle_atom_site_label_2
_geom_angle_atom_site_label_3
_geom_angle
_geom_angle_site_symmetry_1
_geom_angle_site_symmetry_3
_geom_angle_publ_flag
O3 Nd O1 79.40(10) . . ?
O3 Nd O2 90.60(10) . . ?
O1 Nd O2 77.64(10) . . ?
O3 Nd O7 76.04(11) . . ?
O1 Nd O7 147.89(11) . . ?
O2 Nd O7 82.24(12) . . ?
O3 Nd O8 125.81(11) . . ?
O1 Nd O8 152.89(12) . . ?
O2 Nd O8 91.03(13) . . ?
O7 Nd O8 50.64(11) . . ?
O3 Nd O4 147.72(11) . . ?
O1 Nd O4 90.94(10) . . ?
O2 Nd O4 117.54(10) . . ?
O7 Nd O4 120.68(12) . . ?
O8 Nd O4 72.40(11) . . ?
O3 Nd O10 84.70(11) . . ?
O1 Nd O10 122.42(11) . . ?
O2 Nd O10 157.82(11) . . ?
O7 Nd O10 75.59(13) . . ?
O8 Nd O10 74.52(13) . . ?
O4 Nd O10 74.62(11) . . ?
O3 Nd O11 77.39(10) . . ?
O1 Nd O11 73.24(10) . . ?
O2 Nd O11 150.03(10) . . ?
O7 Nd O11 120.13(12) . . ?
O8 Nd O11 118.33(12) . . ?
O4 Nd O11 70.33(11) . . ?
O10 Nd O11 49.28(11) . . ?
O3 Nd O5 154.66(11) . . ?
O1 Nd O5 81.87(12) . . ?
O2 Nd O5 68.72(10) . . ?
O7 Nd O5 113.66(13) . . ?
O8 Nd O5 71.06(12) . . ?
O4 Nd O5 48.84(10) . . ?
O10 Nd O5 119.96(11) . . ?
O11 Nd O5 113.16(11) . . ?
O3 Nd N3 100.23(11) . . ?
O1 Nd N3 166.25(11) . . ?
O2 Nd N3 88.64(11) . . ?
O7 Nd N3 25.13(11) . . ?
O8 Nd N3 25.72(11) . . ?
O4 Nd N3 96.17(12) . . ?
O10 Nd N3 70.99(12) . . ?
O11 Nd N3 120.26(12) . . ?
O5 Nd N3 93.97(13) . . ?
O3 Nd N2 167.31(10) . . ?
O1 Nd N2 89.42(10) . . ?
O2 Nd N2 92.87(10) . . ?
O7 Nd N2 116.53(11) . . ?
O8 Nd N2 66.36(11) . . ?
O4 Nd N2 25.00(10) . . ?
O10 Nd N2 96.44(11) . . ?
O11 Nd N2 93.73(11) . . ?
O5 Nd N2 24.31(10) . . ?
N3 Nd N2 92.06(12) . . ?
O3 Nd N4 79.73(10) . . ?
O1 Nd N4 97.65(11) . . ?
O2 Nd N4 169.93(10) . . ?
O7 Nd N4 97.97(13) . . ?
O8 Nd N4 96.89(13) . . ?
O4 Nd N4 71.06(11) . . ?
O10 Nd N4 24.80(11) . . ?
O11 Nd N4 24.48(10) . . ?
O5 Nd N4 119.79(10) . . ?
N3 Nd N4 95.79(13) . . ?
N2 Nd N4 95.99(10) . . ?
O2 P1 C8 111.3(2) . . ?
O2 P1 C14 114.1(2) . . ?
C8 P1 C14 108.9(2) . . ?
O2 P1 C6 112.1(2) . . ?
C8 P1 C6 106.2(2) . . ?
C14 P1 C6 103.7(2) . . ?
O3 P2 C21 110.9(2) . . ?
O3 P2 C27 113.9(2) . . ?
C21 P2 C27 111.1(2) . . ?
O3 P2 C7 111.6(2) . . ?
C21 P2 C7 104.3(2) . . ?
C27 P2 C7 104.6(2) . . ?
N1 O1 Nd 129.7(2) . . ?
P1 O2 Nd 138.7(2) . . ?
P2 O3 Nd 137.1(2) . . ?
N2 O4 Nd 97.6(2) . . ?
N2 O5 Nd 95.6(3) . . ?
N3 O7 Nd 98.7(3) . . ?
N3 O8 Nd 94.3(3) . . ?
N4 O10 Nd 97.6(3) . . ?
N4 O11 Nd 97.7(3) . . ?
O1 N1 C5 119.3(3) . . ?
O1 N1 C1 118.5(4) . . ?
C5 N1 C1 122.2(3) . . ?
O6 N2 O5 122.5(4) . . ?
O6 N2 O4 121.6(4) . . ?
O5 N2 O4 115.9(4) . . ?
O6 N2 Nd 169.4(3) . . ?
O5 N2 Nd 60.1(2) . . ?
O4 N2 Nd 57.4(2) . . ?
O9 N3 O7 120.0(5) . . ?
O9 N3 O8 124.6(5) . . ?
O7 N3 O8 115.4(4) . . ?
O9 N3 Nd 170.5(4) . . ?
O7 N3 Nd 56.2(2) . . ?
O8 N3 Nd 60.0(2) . . ?
O12 N4 O11 122.4(5) . . ?
O12 N4 O10 122.1(4) . . ?
O11 N4 O10 115.5(4) . . ?
O12 N4 Nd 177.0(3) . . ?
O11 N4 Nd 57.9(2) . . ?
O10 N4 Nd 57.6(2) . . ?
C2 C1 N1 118.2(4) . . ?
C2 C1 C6 124.3(4) . . ?
N1 C1 C6 117.4(4) . . ?
C1 C2 C3 121.2(4) . . ?
C1 C2 H2 119.4(3) . . ?
C3 C2 H2 119.4(3) . . ?
C4 C3 C2 118.6(5) . . ?
C4 C3 H3 120.7(3) . . ?
C2 C3 H3 120.7(3) . . ?
C3 C4 C5 120.8(5) . . ?
C3 C4 H4 119.6(3) . . ?
C5 C4 H4 119.6(3) . . ?
N1 C5 C4 119.0(4) . . ?
N1 C5 C7 117.8(4) . . ?
C4 C5 C7 123.1(4) . . ?
C1 C6 P1 110.4(3) . . ?
C1 C6 H6A 109.6(2) . . ?
P1 C6 H6A 109.57(13) . . ?
C1 C6 H6B 109.6(2) . . ?
P1 C6 H6B 109.57(14) . . ?
H6A C6 H6B 108.1 . . ?
C5 C7 P2 110.0(3) . . ?
C5 C7 H7A 109.7(2) . . ?
P2 C7 H7A 109.7(2) . . ?
C5 C7 H7B 109.7(2) . . ?
P2 C7 H7B 109.66(13) . . ?
H7A C7 H7B 108.2 . . ?
C13 C8 C9 119.4(4) . . ?
C13 C8 P1 121.2(3) . . ?
C9 C8 P1 119.3(3) . . ?
C10 C9 C8 118.9(5) . . ?
C10 C9 H9 120.5(3) . . ?
C8 C9 H9 120.5(3) . . ?
C11 C10 C9 121.3(4) . . ?
C11 C10 H10 119.3(3) . . ?
C9 C10 H10 119.3(3) . . ?
C10 C11 C12 119.7(5) . . ?
C10 C11 H11 120.1(3) . . ?
C12 C11 H11 120.1(3) . . ?
C13 C12 C11 119.9(5) . . ?
C13 C12 H12 120.1(3) . . ?
C11 C12 H12 120.1(3) . . ?
C12 C13 C8 120.7(4) . . ?
C12 C13 H13 119.6(3) . . ?
C8 C13 H13 119.6(3) . . ?
C15 C14 P1 115.7(3) . . ?
C15 C14 H14A 108.4(2) . . ?
P1 C14 H14A 108.35(15) . . ?
C15 C14 H14B 108.4(2) . . ?
P1 C14 H14B 108.35(15) . . ?
H14A C14 H14B 107.4 . . ?
C16 C15 C20 117.5(5) . . ?
C16 C15 C14 121.8(4) . . ?
C20 C15 C14 120.6(4) . . ?
C15 C16 C17 121.5(5) . . ?
C15 C16 H16 119.2(3) . . ?
C17 C16 H16 119.2(3) . . ?
C18 C17 C16 119.1(5) . . ?
C18 C17 H17 120.5(4) . . ?
C16 C17 H17 120.5(3) . . ?
C19 C18 C17 120.9(6) . . ?
C19 C18 H18 119.6(3) . . ?
C17 C18 H18 119.6(4) . . ?
C18 C19 C20 120.1(5) . . ?
C18 C19 H19 119.9(3) . . ?
C20 C19 H19 119.9(3) . . ?
C19 C20 C15 120.8(5) . . ?
C19 C20 H20 119.6(3) . . ?
C15 C20 H20 119.6(3) . . ?
C22 C21 C26 119.5(5) . . ?
C22 C21 P2 119.0(3) . . ?
C26 C21 P2 120.9(4) . . ?
C21 C22 C23 119.2(5) . . ?
C21 C22 H22 120.4(3) . . ?
C23 C22 H22 120.4(3) . . ?
C24 C23 C22 121.1(5) . . ?
C24 C23 H23 119.5(4) . . ?
C22 C23 H23 119.5(3) . . ?
C23 C24 C25 119.6(6) . . ?
C23 C24 H24 120.2(4) . . ?
C25 C24 H24 120.2(4) . . ?
C24 C25 C26 121.3(6) . . ?
C24 C25 H25 119.3(4) . . ?
C26 C25 H25 119.3(4) . . ?
C25 C26 C21 119.3(5) . . ?
C25 C26 H26 120.3(4) . . ?
C21 C26 H26 120.3(3) . . ?
C28 C27 P2 115.7(3) . . ?
C28 C27 H27A 108.4(2) . . ?
P2 C27 H27A 108.37(14) . . ?
C28 C27 H27B 108.4(3) . . ?
P2 C27 H27B 108.37(14) . . ?
H27A C27 H27B 107.4 . . ?
C33 C28 C29 118.4(5) . . ?
C33 C28 C27 120.8(5) . . ?
C29 C28 C27 120.6(4) . . ?
C28 C29 C30 121.0(5) . . ?
C28 C29 H29 119.5(3) . . ?
C30 C29 H29 119.5(3) . . ?
C31 C30 C29 120.3(5) . . ?
C31 C30 H30 119.9(3) . . ?
C29 C30 H30 119.9(3) . . ?
C32 C31 C30 119.8(5) . . ?
C32 C31 H31 120.1(3) . . ?
C30 C31 H31 120.1(3) . . ?
C31 C32 C33 120.1(5) . . ?
C31 C32 H32 120.0(3) . . ?
C33 C32 H32 120.0(3) . . ?
C28 C33 C32 120.4(5) . . ?
C28 C33 H33 119.8(4) . . ?
C32 C33 H33 119.8(3) . . ?

loop_
_geom_bond_atom_site_label_1
_geom_bond_atom_site_label_2
_geom_bond_distance
_geom_bond_site_symmetry_2
_geom_bond_publ_flag
Nd O3 2.378(3) . ?
Nd O1 2.382(3) . ?
Nd O2 2.390(3) . ?
Nd O7 2.453(3) . ?
Nd O8 2.534(3) . ?
Nd O4 2.536(3) . ?
Nd O10 2.561(3) . ?
Nd O11 2.567(3) . ?
Nd O5 2.599(3) . ?
Nd N3 2.918(4) . ?
Nd N2 2.983(4) . ?
Nd N4 3.005(4) . ?
P1 O2 1.500(3) . ?
P1 C8 1.779(4) . ?
P1 C14 1.799(4) . ?
P1 C6 1.823(4) . ?
P2 O3 1.504(3) . ?
P2 C21 1.788(5) . ?
P2 C27 1.796(4) . ?
P2 C7 1.826(4) . ?
O1 N1 1.337(4) . ?
O4 N2 1.272(5) . ?
O5 N2 1.234(5) . ?
O6 N2 1.214(5) . ?
O7 N3 1.254(5) . ?
O8 N3 1.270(5) . ?
O9 N3 1.219(5) . ?
O10 N4 1.272(5) . ?
O11 N4 1.257(5) . ?
O12 N4 1.213(5) . ?
N1 C5 1.345(5) . ?
N1 C1 1.378(5) . ?
C1 C2 1.373(8) . ?
C1 C6 1.483(6) . ?
C2 C3 1.379(7) . ?
C2 H2 0.93 . ?
C3 C4 1.376(7) . ?
C3 H3 0.93 . ?
C4 C5 1.383(7) . ?
C4 H4 0.93 . ?
C5 C7 1.493(6) . ?
C6 H6A 0.97 . ?
C6 H6B 0.97 . ?
C7 H7A 0.97 . ?
C7 H7B 0.97 . ?
C8 C13 1.384(6) . ?
C8 C9 1.393(6) . ?
C9 C10 1.379(8) . ?
C9 H9 0.93 . ?
C10 C11 1.369(8) . ?
C10 H10 0.93 . ?
C11 C12 1.376(7) . ?
C11 H11 0.93 . ?
C12 C13 1.372(7) . ?
C12 H12 0.93 . ?
C13 H13 0.93 . ?
C14 C15 1.504(6) . ?
C14 H14A 0.97 . ?
C14 H14B 0.97 . ?
C15 C16 1.374(6) . ?
C15 C20 1.392(7) . ?
C16 C17 1.385(7) . ?
C16 H16 0.93 . ?
C17 C18 1.360(8) . ?
C17 H17 0.93 . ?
C18 C19 1.355(7) . ?
C18 H18 0.93 . ?
C19 C20 1.370(7) . ?
C19 H19 0.93 . ?
C20 H20 0.93 . ?
C21 C22 1.386(6) . ?
C21 C26 1.397(7) . ?
C22 C23 1.403(9) . ?
C22 H22 0.93 . ?
C23 C24 1.350(9) . ?
C23 H23 0.93 . ?
C24 C25 1.375(10) . ?
C24 H24 0.93 . ?
C25 C26 1.378(7) . ?
C25 H25 0.93 . ?
C26 H26 0.93 . ?
C27 C28 1.512(6) . ?
C27 H27A 0.97 . ?
C27 H27B 0.97 . ?
C28 C33 1.377(6) . ?
C28 C29 1.379(7) . ?
C29 C30 1.381(7) . ?
C29 H29 0.93 . ?
C30 C31 1.365(9) . ?
C30 H30 0.93 . ?
C31 C32 1.364(8) . ?
C31 H31 0.93 . ?
C32 C33 1.400(7) . ?
C32 H32 0.93 . ?
C33 H33 0.93 . ?
